data_7716159
loop_
_publ_author_name
'Biskup, David'
'Schnakenburg, Gregor'
'Espinosa Ferao, Arturo'
'Streubel, Rainer'

_publ_section_title
;
 A metal and a metalloid Lewis acid bridged by a
 &#x3bc;<sub>2</sub>-phosphinidene.
;
_journal_issue 23
_journal_name_full 'Dalton transactions (Cambridge, England : 2003)'
_journal_page_first 9670
_journal_page_last 9674
_journal_paper_doi 10.1039/d4dt01276c
_journal_volume 53
_journal_year 2024
_chemical_formula_moiety 'C28 H24 B N2 O5 P W, 2(C H2 Cl2)'
_chemical_formula_sum 'C30 H28 B Cl4 N2 O5 P W'
_chemical_formula_weight 863.97
_chemical_name_systematic DB-630
_space_group_crystal_system triclinic
_space_group_IT_number 2
_space_group_name_Hall '-P 1'
_space_group_name_H-M_alt 'P -1'
_atom_sites_solution_hydrogens mixed
_audit_creation_date 2022-11-30
_audit_creation_method
;
Olex2 1.2
(compiled 2018.05.29 svn.r3508 for OlexSys, GUI svn.r5506)
;
_audit_update_record
;
2023-12-19 deposited with the CCDC.	2024-05-24 downloaded from the CCDC.
;
_cell_angle_alpha 85.521(2)
_cell_angle_beta 73.945(2)
_cell_angle_gamma 81.084(2)
_cell_formula_units_Z 2
_cell_length_a 11.0075(6)
_cell_length_b 12.3330(7)
_cell_length_c 12.9754(7)
_cell_measurement_reflns_used 8527
_cell_measurement_temperature 100.00
_cell_measurement_theta_max 32.450
_cell_measurement_theta_min 2.857
_cell_volume 1671.17(16)
_computing_cell_refinement 'SAINT V8.40B (?, 2016)'
_computing_data_reduction 'SAINT V8.40B (?, 2016)'
_computing_molecular_graphics 'Olex2 (Dolomanov et al., 2009)'
_computing_publication_material 'Olex2 (Dolomanov et al., 2009)'
_computing_structure_refinement 'XL (Sheldrick, 2008)'
_computing_structure_solution 'XT  (Sheldrick, 2015)'
_diffrn_ambient_temperature 100.0
_diffrn_detector_area_resol_mean 7.9
_diffrn_detector_type 'CMOS area detector'
_diffrn_measured_fraction_theta_full 0.995
_diffrn_measured_fraction_theta_max 0.997
_diffrn_measurement_device 'three-circle diffractometer'
_diffrn_measurement_device_type 'Bruker D8 Venture'
_diffrn_measurement_method '\w and \f scans'
_diffrn_radiation_type MoK\a
_diffrn_radiation_wavelength 0.71073
_diffrn_reflns_av_R_equivalents 0.0618
_diffrn_reflns_av_unetI/netI 0.0252
_diffrn_reflns_Laue_measured_fraction_full 0.995
_diffrn_reflns_Laue_measured_fraction_max 0.997
_diffrn_reflns_limit_h_max 15
_diffrn_reflns_limit_h_min -14
_diffrn_reflns_limit_k_max 16
_diffrn_reflns_limit_k_min -16
_diffrn_reflns_limit_l_max 17
_diffrn_reflns_limit_l_min 0
_diffrn_reflns_number 9067
_diffrn_reflns_point_group_measured_fraction_full 0.995
_diffrn_reflns_point_group_measured_fraction_max 0.997
_diffrn_reflns_theta_full 25.242
_diffrn_reflns_theta_max 29.249
_diffrn_reflns_theta_min 2.942
_exptl_absorpt_coefficient_mu 3.865
_exptl_absorpt_correction_T_max 0.746427
_exptl_absorpt_correction_T_min 0.338087
_exptl_absorpt_correction_type empirical
_exptl_absorpt_process_details
;
 TWINABS-2012/1 (Bruker,2012) was used for absorption correction.

Final HKLF 4 output contains 188058 reflections, Rint = 0.0640
 (102821 with I > 3sig(I), Rint = 0.0531)
;
_exptl_crystal_colour 'clear colourless'
_exptl_crystal_colour_lustre clear
_exptl_crystal_colour_primary colourless
_exptl_crystal_density_diffrn 1.717
_exptl_crystal_description block
_exptl_crystal_F_000 848
_exptl_crystal_size_max 0.6
_exptl_crystal_size_mid 0.48
_exptl_crystal_size_min 0.44
_refine_diff_density_max 1.100
_refine_diff_density_min -0.766
_refine_diff_density_rms 0.100
_refine_ls_extinction_method none
_refine_ls_goodness_of_fit_ref 1.111
_refine_ls_hydrogen_treatment mixed
_refine_ls_matrix_type full
_refine_ls_number_parameters 411
_refine_ls_number_reflns 9067
_refine_ls_number_restraints 3
_refine_ls_restrained_S_all 1.111
_refine_ls_R_factor_all 0.0219
_refine_ls_R_factor_gt 0.0199
_refine_ls_shift/su_max 0.004
_refine_ls_shift/su_mean 0.000
_refine_ls_structure_factor_coef Fsqd
_refine_ls_weighting_details 'w=1/[\s^2^(Fo^2^)+(0.0184P)^2^+1.6571P] where P=(Fo^2^+2Fc^2^)/3'
_refine_ls_weighting_scheme calc
_refine_ls_wR_factor_gt 0.0471
_refine_ls_wR_factor_ref 0.0483
_reflns_Friedel_coverage 0.000
_reflns_number_gt 8719
_reflns_number_total 9067
_reflns_threshold_expression 'I > 2\s(I)'
_cod_data_source_file d4dt01276c2.cif
_cod_data_source_block 5
_cod_depositor_comments 'Adding full bibliography for 7716159--7716160.cif.'
_cod_database_code 7716159
_shelx_shelxl_version_number 2017/1
_shelx_space_group_comment
;
The symmetry employed for this shelxl refinement is uniquely defined
by the following loop, which should always be used as a source of
symmetry information in preference to the above space-group names.
They are only intended as comments.
;
_shelx_estimated_absorpt_t_max 0.281
_shelx_estimated_absorpt_t_min 0.205
_olex2_refinement_description
;
1. Twinned data refinement
 Scales: 0.9653(10)
 0.0347(10)
2. Fixed Uiso
 At 1.2 times of:
  All C(H) groups, All C(H,H) groups
 At 1.5 times of:
  All C(H,H,H) groups
3. Restrained distances
 B-HB \\sim B-HC \\sim B-HA
 with sigma of 0.001
4.a Secondary CH2 refined with riding coordinates:
 C29(H29A,H29B), C30(H30A,H30B)
4.b Aromatic/amide H refined with riding coordinates:
 C1(H1), C2(H2), C3(H3), C7(H7), C8(H8), C9(H9), C10(H10), C11(H11), C13(H13),
 C14(H14), C15(H15), C16(H16), C17(H17), C19(H19), C20(H20), C21(H21), C22(H22),
  C23(H23)
4.c Idealised Me refined as rotating group:
 C4(H4A,H4B,H4C)
;
_olex2_submission_special_instructions 'No special instructions were received'

loop_
_space_group_symop_operation_xyz
'x, y, z'
'-x, -y, -z'

loop_
_atom_site_label
_atom_site_type_symbol
_atom_site_fract_x
_atom_site_fract_y
_atom_site_fract_z
_atom_site_U_iso_or_equiv
_atom_site_adp_type
_atom_site_occupancy
_atom_site_site_symmetry_order
_atom_site_calc_flag
_atom_site_refinement_flags_posn
_atom_site_refinement_flags_adp
_atom_site_refinement_flags_occupancy
_atom_site_disorder_assembly
_atom_site_disorder_group
W W 0.28172(2) 0.42622(2) 0.81112(2) 0.01310(3) Uani 1 1 d . . . . .
P P 0.38778(4) 0.22566(4) 0.81424(4) 0.01076(8) Uani 1 1 d . . . . .
O1 O 0.14048(17) 0.66827(13) 0.83779(15) 0.0282(4) Uani 1 1 d . . . . .
O2 O 0.3587(2) 0.43876(19) 1.02919(16) 0.0444(5) Uani 1 1 d . . . . .
O3 O 0.52627(16) 0.53296(13) 0.68140(15) 0.0261(3) Uani 1 1 d . . . . .
O4 O 0.20912(16) 0.43214(13) 0.58967(13) 0.0222(3) Uani 1 1 d . . . . .
O5 O 0.01164(18) 0.34524(17) 0.92175(17) 0.0384(4) Uani 1 1 d . . . . .
N1 N 0.54237(15) 0.22673(13) 0.83807(13) 0.0123(3) Uani 1 1 d . . . . .
N2 N 0.69055(16) 0.20200(14) 0.92301(13) 0.0142(3) Uani 1 1 d . . . . .
C1 C 0.57825(18) 0.17610(15) 0.92285(15) 0.0137(3) Uani 1 1 d . . . . .
H1 H 0.530406 0.129065 0.974565 0.016 Uiso 1 1 calc R . . . .
C2 C 0.73062(19) 0.27192(17) 0.83545(16) 0.0162(4) Uani 1 1 d . . . . .
H2 H 0.807878 0.303109 0.816002 0.019 Uiso 1 1 calc R . . . .
C3 C 0.63827(19) 0.28731(16) 0.78277(16) 0.0156(4) Uani 1 1 d . . . . .
H3 H 0.639063 0.331608 0.719376 0.019 Uiso 1 1 calc R . . . .
C4 C 0.7639(2) 0.16201(19) 1.00031(17) 0.0207(4) Uani 1 1 d . . . . .
H4A H 0.766740 0.222887 1.043446 0.031 Uiso 1 1 calc GR . . . .
H4B H 0.850995 0.131999 0.961697 0.031 Uiso 1 1 calc GR . . . .
H4C H 0.723017 0.104423 1.047474 0.031 Uiso 1 1 calc GR . . . .
C5 C 0.43340(17) 0.13789(15) 0.68661(14) 0.0110(3) Uani 1 1 d . . . . .
C6 C 0.45374(18) 0.01515(15) 0.71965(14) 0.0123(3) Uani 1 1 d . . . . .
C7 C 0.54795(19) -0.02660(16) 0.77208(15) 0.0153(4) Uani 1 1 d . . . . .
H7 H 0.597578 0.022331 0.789237 0.018 Uiso 1 1 calc R . . . .
C8 C 0.5704(2) -0.13772(16) 0.79949(16) 0.0172(4) Uani 1 1 d . . . . .
H8 H 0.635195 -0.163855 0.834423 0.021 Uiso 1 1 calc R . . . .
C9 C 0.4982(2) -0.21072(16) 0.77587(16) 0.0186(4) Uani 1 1 d . . . . .
H9 H 0.513284 -0.286719 0.794384 0.022 Uiso 1 1 calc R . . . .
C10 C 0.4040(2) -0.17109(17) 0.72499(16) 0.0176(4) Uani 1 1 d . . . . .
H10 H 0.354023 -0.220328 0.708892 0.021 Uiso 1 1 calc R . . . .
C11 C 0.38190(19) -0.05955(16) 0.69713(15) 0.0142(3) Uani 1 1 d . . . . .
H11 H 0.316905 -0.033975 0.662284 0.017 Uiso 1 1 calc R . . . .
C12 C 0.31927(18) 0.16147(15) 0.63737(15) 0.0117(3) Uani 1 1 d . . . . .
C13 C 0.19371(18) 0.16770(15) 0.70245(16) 0.0139(3) Uani 1 1 d . . . . .
H13 H 0.178565 0.163490 0.778275 0.017 Uiso 1 1 calc R . . . .
C14 C 0.09077(19) 0.17994(16) 0.65796(17) 0.0170(4) Uani 1 1 d . . . . .
H14 H 0.006241 0.184352 0.703428 0.020 Uiso 1 1 calc R . . . .
C15 C 0.1112(2) 0.18573(16) 0.54711(17) 0.0183(4) Uani 1 1 d . . . . .
H15 H 0.041070 0.194224 0.516565 0.022 Uiso 1 1 calc R . . . .
C16 C 0.2348(2) 0.17899(16) 0.48180(16) 0.0161(4) Uani 1 1 d . . . . .
H16 H 0.249230 0.182840 0.406039 0.019 Uiso 1 1 calc R . . . .
C17 C 0.33831(19) 0.16661(15) 0.52599(15) 0.0141(3) Uani 1 1 d . . . . .
H17 H 0.422613 0.161610 0.480032 0.017 Uiso 1 1 calc R . . . .
C18 C 0.55295(18) 0.17533(16) 0.60718(15) 0.0124(3) Uani 1 1 d . . . . .
C19 C 0.66860(18) 0.10666(16) 0.57339(16) 0.0152(4) Uani 1 1 d . . . . .
H19 H 0.674995 0.032139 0.598604 0.018 Uiso 1 1 calc R . . . .
C20 C 0.7754(2) 0.14555(19) 0.50302(17) 0.0199(4) Uani 1 1 d . . . . .
H20 H 0.853222 0.097305 0.481293 0.024 Uiso 1 1 calc R . . . .
C21 C 0.7686(2) 0.25354(19) 0.46481(16) 0.0205(4) Uani 1 1 d . . . . .
H21 H 0.841915 0.280377 0.418764 0.025 Uiso 1 1 calc R . . . .
C22 C 0.6529(2) 0.32233(17) 0.49478(16) 0.0180(4) Uani 1 1 d . . . . .
H22 H 0.646613 0.396298 0.467936 0.022 Uiso 1 1 calc R . . . .
C23 C 0.54678(19) 0.28346(16) 0.56363(15) 0.0148(3) Uani 1 1 d . . . . .
H23 H 0.468000 0.331018 0.581830 0.018 Uiso 1 1 calc R . . . .
C24 C 0.1910(2) 0.57947(17) 0.82867(17) 0.0195(4) Uani 1 1 d . . . . .
C25 C 0.3302(2) 0.43287(19) 0.95258(19) 0.0258(5) Uani 1 1 d . . . . .
C26 C 0.4413(2) 0.49139(16) 0.72919(18) 0.0185(4) Uani 1 1 d . . . . .
C27 C 0.23459(19) 0.42552(16) 0.66933(16) 0.0160(4) Uani 1 1 d . . . . .
C28 C 0.1101(2) 0.37078(18) 0.88557(18) 0.0224(4) Uani 1 1 d . . . . .
B B 0.3048(2) 0.14355(19) 0.94323(17) 0.0161(4) Uani 1 1 d D . . . .
HA H 0.364(2) 0.0624(15) 0.954(2) 0.030(8) Uiso 1 1 d D . . . .
HB H 0.2057(16) 0.134(3) 0.940(2) 0.040(9) Uiso 1 1 d D . . . .
HC H 0.300(3) 0.2024(19) 1.0070(17) 0.036(8) Uiso 1 1 d D . . . .
Cl1 Cl 0.90421(8) 0.62225(6) 0.73292(6) 0.04586(17) Uani 1 1 d . . . . .
Cl2 Cl 0.88967(6) 0.42923(5) 0.62284(5) 0.02860(12) Uani 1 1 d . . . . .
C29 C 0.8416(3) 0.5707(2) 0.6390(2) 0.0329(6) Uani 1 1 d . . . . .
H29A H 0.747208 0.585096 0.662681 0.039 Uiso 1 1 calc R . . . .
H29B H 0.869950 0.609921 0.568861 0.039 Uiso 1 1 calc R . . . .
Cl3 Cl 0.88536(6) 0.96447(5) 0.71043(5) 0.03348(14) Uani 1 1 d . . . . .
Cl4 Cl 1.04054(6) 0.95745(5) 0.86070(5) 0.02667(11) Uani 1 1 d . . . . .
C30 C 0.9542(2) 0.88293(19) 0.8032(2) 0.0263(5) Uani 1 1 d . . . . .
H30A H 0.885842 0.854052 0.860676 0.032 Uiso 1 1 calc R . . . .
H30B H 1.011843 0.819527 0.766308 0.032 Uiso 1 1 calc R . . . .

loop_
_atom_site_aniso_label
_atom_site_aniso_U_11
_atom_site_aniso_U_22
_atom_site_aniso_U_33
_atom_site_aniso_U_23
_atom_site_aniso_U_13
_atom_site_aniso_U_12
W 0.01380(4) 0.01085(4) 0.01501(4) -0.00160(2) -0.00465(3) -0.00087(3)
P 0.0105(2) 0.0111(2) 0.0108(2) 0.00033(15) -0.00267(16) -0.00242(16)
O1 0.0321(9) 0.0173(8) 0.0356(9) -0.0066(6) -0.0121(7) 0.0038(7)
O2 0.0659(15) 0.0472(12) 0.0301(10) -0.0058(8) -0.0263(10) -0.0119(11)
O3 0.0205(8) 0.0198(8) 0.0382(9) 0.0019(6) -0.0060(7) -0.0081(6)
O4 0.0273(8) 0.0205(8) 0.0229(8) 0.0035(6) -0.0135(6) -0.0056(6)
O5 0.0225(9) 0.0400(11) 0.0450(11) 0.0015(8) 0.0050(8) -0.0082(8)
N1 0.0113(7) 0.0137(7) 0.0125(7) 0.0008(5) -0.0039(6) -0.0027(6)
N2 0.0141(8) 0.0158(8) 0.0133(7) -0.0003(6) -0.0051(6) -0.0013(6)
C1 0.0145(9) 0.0125(8) 0.0138(8) -0.0002(6) -0.0036(7) -0.0019(7)
C2 0.0145(9) 0.0174(9) 0.0174(9) 0.0011(7) -0.0050(7) -0.0043(7)
C3 0.0152(9) 0.0159(9) 0.0164(9) 0.0023(7) -0.0052(7) -0.0044(7)
C4 0.0185(10) 0.0274(11) 0.0191(10) 0.0023(8) -0.0111(8) -0.0021(8)
C5 0.0104(8) 0.0119(8) 0.0111(8) 0.0005(6) -0.0031(6) -0.0025(6)
C6 0.0136(8) 0.0111(8) 0.0112(8) -0.0005(6) -0.0021(6) -0.0012(6)
C7 0.0167(9) 0.0145(9) 0.0149(9) -0.0014(7) -0.0058(7) -0.0002(7)
C8 0.0196(10) 0.0160(9) 0.0146(9) 0.0001(7) -0.0054(7) 0.0027(7)
C9 0.0253(10) 0.0119(9) 0.0159(9) 0.0011(7) -0.0025(8) -0.0006(7)
C10 0.0218(10) 0.0143(9) 0.0163(9) 0.0001(7) -0.0028(7) -0.0058(7)
C11 0.0143(9) 0.0146(9) 0.0130(8) -0.0009(6) -0.0019(7) -0.0025(7)
C12 0.0123(8) 0.0086(8) 0.0153(8) 0.0002(6) -0.0050(7) -0.0023(6)
C13 0.0134(9) 0.0129(9) 0.0160(9) -0.0006(6) -0.0041(7) -0.0032(7)
C14 0.0110(8) 0.0164(9) 0.0233(10) -0.0014(7) -0.0034(7) -0.0030(7)
C15 0.0180(9) 0.0147(9) 0.0254(10) -0.0015(7) -0.0119(8) -0.0008(7)
C16 0.0203(10) 0.0141(9) 0.0156(9) -0.0012(7) -0.0087(7) 0.0000(7)
C17 0.0143(9) 0.0121(8) 0.0160(9) -0.0016(6) -0.0042(7) -0.0013(7)
C18 0.0122(8) 0.0154(9) 0.0109(8) -0.0007(6) -0.0037(6) -0.0048(7)
C19 0.0130(9) 0.0168(9) 0.0164(9) -0.0016(7) -0.0045(7) -0.0019(7)
C20 0.0133(9) 0.0271(11) 0.0187(9) -0.0026(8) -0.0031(7) -0.0025(8)
C21 0.0169(10) 0.0315(12) 0.0148(9) 0.0020(8) -0.0030(7) -0.0126(8)
C22 0.0212(10) 0.0196(10) 0.0142(9) 0.0026(7) -0.0044(7) -0.0084(8)
C23 0.0147(9) 0.0152(9) 0.0141(8) -0.0001(7) -0.0028(7) -0.0032(7)
C24 0.0201(10) 0.0178(10) 0.0215(10) -0.0040(7) -0.0069(8) -0.0011(8)
C25 0.0324(12) 0.0213(11) 0.0254(11) -0.0037(8) -0.0101(9) -0.0031(9)
C26 0.0191(10) 0.0122(9) 0.0267(10) -0.0027(7) -0.0108(8) -0.0002(7)
C27 0.0149(9) 0.0108(8) 0.0217(9) 0.0000(7) -0.0038(7) -0.0027(7)
C28 0.0203(10) 0.0209(10) 0.0226(10) -0.0014(8) -0.0015(8) 0.0000(8)
B 0.0168(10) 0.0189(10) 0.0123(9) 0.0034(7) -0.0020(8) -0.0066(8)
Cl1 0.0600(5) 0.0434(4) 0.0443(4) -0.0118(3) -0.0264(4) -0.0101(3)
Cl2 0.0338(3) 0.0178(2) 0.0319(3) 0.0037(2) -0.0047(2) -0.0066(2)
C29 0.0347(13) 0.0200(11) 0.0518(16) -0.0044(10) -0.0255(12) -0.0009(10)
Cl3 0.0305(3) 0.0395(3) 0.0404(3) 0.0120(3) -0.0250(3) -0.0131(2)
Cl4 0.0290(3) 0.0279(3) 0.0297(3) 0.0051(2) -0.0182(2) -0.0082(2)
C30 0.0333(13) 0.0222(11) 0.0294(12) 0.0038(9) -0.0172(10) -0.0081(9)

loop_
_atom_type_symbol
_atom_type_description
_atom_type_scat_dispersion_real
_atom_type_scat_dispersion_imag
_atom_type_scat_source
C C 0.0033 0.0016 'International Tables Vol C Tables 4.2.6.8 and 6.1.1.4'
H H 0.0000 0.0000 'International Tables Vol C Tables 4.2.6.8 and 6.1.1.4'
B B 0.0013 0.0007 'International Tables Vol C Tables 4.2.6.8 and 6.1.1.4'
Cl Cl 0.1484 0.1585 'International Tables Vol C Tables 4.2.6.8 and 6.1.1.4'
N N 0.0061 0.0033 'International Tables Vol C Tables 4.2.6.8 and 6.1.1.4'
O O 0.0106 0.0060 'International Tables Vol C Tables 4.2.6.8 and 6.1.1.4'
P P 0.1023 0.0942 'International Tables Vol C Tables 4.2.6.8 and 6.1.1.4'
W W -0.8490 6.8722 'International Tables Vol C Tables 4.2.6.8 and 6.1.1.4'

loop_
_geom_angle_atom_site_label_1
_geom_angle_atom_site_label_2
_geom_angle_atom_site_label_3
_geom_angle
_geom_angle_site_symmetry_1
_geom_angle_site_symmetry_3
_geom_angle_publ_flag
C24 W P 172.79(6) . . ?
C24 W C25 90.24(9) . . ?
C24 W C26 87.53(9) . . ?
C24 W C27 88.09(8) . . ?
C24 W C28 88.45(9) . . ?
C25 W P 84.05(7) . . ?
C25 W C28 93.76(10) . . ?
C26 W P 96.87(6) . . ?
C26 W C25 90.24(9) . . ?
C26 W C27 88.41(8) . . ?
C26 W C28 174.34(8) . . ?
C27 W P 97.72(6) . . ?
C27 W C25 177.90(8) . . ?
C27 W C28 87.47(8) . . ?
C28 W P 87.54(6) . . ?
N1 P W 107.17(5) . . ?
N1 P C5 101.73(8) . . ?
N1 P B 100.26(9) . . ?
C5 P W 121.14(6) . . ?
C5 P B 111.77(9) . . ?
B P W 111.89(7) . . ?
C1 N1 P 124.34(13) . . ?
C1 N1 C3 107.21(16) . . ?
C3 N1 P 128.07(13) . . ?
C1 N2 C2 108.74(16) . . ?
C1 N2 C4 126.56(17) . . ?
C2 N2 C4 124.68(17) . . ?
N1 C1 H1 125.3 . . ?
N2 C1 N1 109.48(17) . . ?
N2 C1 H1 125.3 . . ?
N2 C2 H2 126.6 . . ?
C3 C2 N2 106.78(17) . . ?
C3 C2 H2 126.6 . . ?
N1 C3 H3 126.1 . . ?
C2 C3 N1 107.79(17) . . ?
C2 C3 H3 126.1 . . ?
N2 C4 H4A 109.5 . . ?
N2 C4 H4B 109.5 . . ?
N2 C4 H4C 109.5 . . ?
H4A C4 H4B 109.5 . . ?
H4A C4 H4C 109.5 . . ?
H4B C4 H4C 109.5 . . ?
C6 C5 P 109.45(12) . . ?
C6 C5 C12 109.55(14) . . ?
C12 C5 P 106.38(12) . . ?
C18 C5 P 108.70(12) . . ?
C18 C5 C6 112.55(15) . . ?
C18 C5 C12 110.02(14) . . ?
C7 C6 C5 120.86(16) . . ?
C11 C6 C5 121.89(16) . . ?
C11 C6 C7 117.24(17) . . ?
C6 C7 H7 119.2 . . ?
C8 C7 C6 121.67(18) . . ?
C8 C7 H7 119.2 . . ?
C7 C8 H8 119.9 . . ?
C7 C8 C9 120.14(18) . . ?
C9 C8 H8 119.9 . . ?
C8 C9 H9 120.4 . . ?
C10 C9 C8 119.12(18) . . ?
C10 C9 H9 120.4 . . ?
C9 C10 H10 119.7 . . ?
C9 C10 C11 120.68(19) . . ?
C11 C10 H10 119.7 . . ?
C6 C11 H11 119.4 . . ?
C10 C11 C6 121.14(18) . . ?
C10 C11 H11 119.4 . . ?
C13 C12 C5 120.91(16) . . ?
C17 C12 C5 120.82(17) . . ?
C17 C12 C13 117.98(17) . . ?
C12 C13 H13 119.4 . . ?
C14 C13 C12 121.12(18) . . ?
C14 C13 H13 119.4 . . ?
C13 C14 H14 119.9 . . ?
C15 C14 C13 120.20(19) . . ?
C15 C14 H14 119.9 . . ?
C14 C15 H15 120.3 . . ?
C16 C15 C14 119.34(18) . . ?
C16 C15 H15 120.3 . . ?
C15 C16 H16 119.7 . . ?
C15 C16 C17 120.70(18) . . ?
C17 C16 H16 119.7 . . ?
C12 C17 H17 119.7 . . ?
C16 C17 C12 120.66(18) . . ?
C16 C17 H17 119.7 . . ?
C19 C18 C5 123.47(17) . . ?
C19 C18 C23 117.15(17) . . ?
C23 C18 C5 119.37(17) . . ?
C18 C19 H19 119.4 . . ?
C18 C19 C20 121.19(19) . . ?
C20 C19 H19 119.4 . . ?
C19 C20 H20 119.7 . . ?
C21 C20 C19 120.6(2) . . ?
C21 C20 H20 119.7 . . ?
C20 C21 H21 120.5 . . ?
C20 C21 C22 119.02(19) . . ?
C22 C21 H21 120.5 . . ?
C21 C22 H22 119.8 . . ?
C23 C22 C21 120.33(19) . . ?
C23 C22 H22 119.8 . . ?
C18 C23 H23 119.2 . . ?
C22 C23 C18 121.58(19) . . ?
C22 C23 H23 119.2 . . ?
O1 C24 W 178.9(2) . . ?
O2 C25 W 178.1(2) . . ?
O3 C26 W 176.02(18) . . ?
O4 C27 W 175.58(17) . . ?
O5 C28 W 175.0(2) . . ?
P B HA 111.8(15) . . ?
P B HB 109.1(16) . . ?
P B HC 100.4(14) . . ?
HA B HB 113(2) . . ?
HA B HC 112(2) . . ?
HB B HC 110(2) . . ?
Cl1 C29 H29A 109.1 . . ?
Cl1 C29 H29B 109.1 . . ?
Cl2 C29 Cl1 112.35(14) . . ?
Cl2 C29 H29A 109.1 . . ?
Cl2 C29 H29B 109.1 . . ?
H29A C29 H29B 107.9 . . ?
Cl3 C30 H30A 109.2 . . ?
Cl3 C30 H30B 109.2 . . ?
Cl4 C30 Cl3 111.90(13) . . ?
Cl4 C30 H30A 109.2 . . ?
Cl4 C30 H30B 109.2 . . ?
H30A C30 H30B 107.9 . . ?

loop_
_geom_bond_atom_site_label_1
_geom_bond_atom_site_label_2
_geom_bond_distance
_geom_bond_site_symmetry_2
_geom_bond_publ_flag
W P 2.5688(5) . ?
W C24 1.994(2) . ?
W C25 2.059(2) . ?
W C26 2.033(2) . ?
W C27 2.046(2) . ?
W C28 2.063(2) . ?
P N1 1.8138(16) . ?
P C5 1.9540(19) . ?
P B 1.959(2) . ?
O1 C24 1.148(3) . ?
O2 C25 1.133(3) . ?
O3 C26 1.141(3) . ?
O4 C27 1.137(3) . ?
O5 C28 1.138(3) . ?
N1 C1 1.346(2) . ?
N1 C3 1.389(2) . ?
N2 C1 1.324(3) . ?
N2 C2 1.384(3) . ?
N2 C4 1.466(2) . ?
C1 H1 0.9500 . ?
C2 H2 0.9500 . ?
C2 C3 1.357(3) . ?
C3 H3 0.9500 . ?
C4 H4A 0.9800 . ?
C4 H4B 0.9800 . ?
C4 H4C 0.9800 . ?
C5 C6 1.540(3) . ?
C5 C12 1.540(2) . ?
C5 C18 1.540(3) . ?
C6 C7 1.405(3) . ?
C6 C11 1.398(3) . ?
C7 H7 0.9500 . ?
C7 C8 1.391(3) . ?
C8 H8 0.9500 . ?
C8 C9 1.391(3) . ?
C9 H9 0.9500 . ?
C9 C10 1.386(3) . ?
C10 H10 0.9500 . ?
C10 C11 1.396(3) . ?
C11 H11 0.9500 . ?
C12 C13 1.400(3) . ?
C12 C17 1.400(3) . ?
C13 H13 0.9500 . ?
C13 C14 1.391(3) . ?
C14 H14 0.9500 . ?
C14 C15 1.391(3) . ?
C15 H15 0.9500 . ?
C15 C16 1.383(3) . ?
C16 H16 0.9500 . ?
C16 C17 1.395(3) . ?
C17 H17 0.9500 . ?
C18 C19 1.395(3) . ?
C18 C23 1.406(3) . ?
C19 H19 0.9500 . ?
C19 C20 1.399(3) . ?
C20 H20 0.9500 . ?
C20 C21 1.383(3) . ?
C21 H21 0.9500 . ?
C21 C22 1.391(3) . ?
C22 H22 0.9500 . ?
C22 C23 1.386(3) . ?
C23 H23 0.9500 . ?
B HA 1.127(15) . ?
B HB 1.127(15) . ?
B HC 1.127(15) . ?
Cl1 C29 1.757(3) . ?
Cl2 C29 1.754(3) . ?
C29 H29A 0.9900 . ?
C29 H29B 0.9900 . ?
Cl3 C30 1.764(2) . ?
Cl4 C30 1.754(2) . ?
C30 H30A 0.9900 . ?
C30 H30B 0.9900 . ?

loop_
_geom_torsion_atom_site_label_1
_geom_torsion_atom_site_label_2
_geom_torsion_atom_site_label_3
_geom_torsion_atom_site_label_4
_geom_torsion
_geom_torsion_site_symmetry_1
_geom_torsion_site_symmetry_2
_geom_torsion_site_symmetry_3
_geom_torsion_site_symmetry_4
_geom_torsion_publ_flag
W P N1 C1 119.77(15) . . . . ?
W P N1 C3 -52.26(17) . . . . ?
P N1 C1 N2 -173.41(13) . . . . ?
P N1 C3 C2 173.17(14) . . . . ?
P C5 C6 C7 -60.2(2) . . . . ?
P C5 C6 C11 121.10(17) . . . . ?
P C5 C12 C13 -42.3(2) . . . . ?
P C5 C12 C17 143.96(15) . . . . ?
P C5 C18 C19 118.38(17) . . . . ?
P C5 C18 C23 -62.97(19) . . . . ?
N2 C2 C3 N1 -0.1(2) . . . . ?
C1 N1 C3 C2 0.0(2) . . . . ?
C1 N2 C2 C3 0.1(2) . . . . ?
C2 N2 C1 N1 -0.1(2) . . . . ?
C3 N1 C1 N2 0.0(2) . . . . ?
C4 N2 C1 N1 -178.51(18) . . . . ?
C4 N2 C2 C3 178.57(19) . . . . ?
C5 P N1 C1 -112.13(16) . . . . ?
C5 P N1 C3 75.84(18) . . . . ?
C5 C6 C7 C8 -177.94(18) . . . . ?
C5 C6 C11 C10 178.18(17) . . . . ?
C5 C12 C13 C14 -174.65(17) . . . . ?
C5 C12 C17 C16 174.71(17) . . . . ?
C5 C18 C19 C20 -178.43(17) . . . . ?
C5 C18 C23 C22 177.68(17) . . . . ?
C6 C5 C12 C13 75.9(2) . . . . ?
C6 C5 C12 C17 -97.83(19) . . . . ?
C6 C5 C18 C19 -3.0(2) . . . . ?
C6 C5 C18 C23 175.62(16) . . . . ?
C6 C7 C8 C9 -0.5(3) . . . . ?
C7 C6 C11 C10 -0.5(3) . . . . ?
C7 C8 C9 C10 -0.1(3) . . . . ?
C8 C9 C10 C11 0.3(3) . . . . ?
C9 C10 C11 C6 0.0(3) . . . . ?
C11 C6 C7 C8 0.8(3) . . . . ?
C12 C5 C6 C7 -176.53(17) . . . . ?
C12 C5 C6 C11 4.8(2) . . . . ?
C12 C5 C18 C19 -125.50(19) . . . . ?
C12 C5 C18 C23 53.1(2) . . . . ?
C12 C13 C14 C15 0.3(3) . . . . ?
C13 C12 C17 C16 0.8(3) . . . . ?
C13 C14 C15 C16 0.1(3) . . . . ?
C14 C15 C16 C17 -0.1(3) . . . . ?
C15 C16 C17 C12 -0.4(3) . . . . ?
C17 C12 C13 C14 -0.8(3) . . . . ?
C18 C5 C6 C7 60.7(2) . . . . ?
C18 C5 C6 C11 -117.92(19) . . . . ?
C18 C5 C12 C13 -159.88(17) . . . . ?
C18 C5 C12 C17 26.4(2) . . . . ?
C18 C19 C20 C21 -0.2(3) . . . . ?
C19 C18 C23 C22 -3.6(3) . . . . ?
C19 C20 C21 C22 -1.9(3) . . . . ?
C20 C21 C22 C23 1.2(3) . . . . ?
C21 C22 C23 C18 1.6(3) . . . . ?
C23 C18 C19 C20 2.9(3) . . . . ?
B P N1 C1 2.87(18) . . . . ?
B P N1 C3 -169.17(17) . . . . ?

loop_
_twin_individual_id
_twin_individual_mass_fraction_refined
1 0.9653(10)
2 0.0347(10)
